data_1557819
loop_
_publ_author_name
'Furuseth, Sigrid'
'Fjellvag, Helmer'

_publ_section_title
;
 Synthesis and Crystal Structure of V15Sb18
;
_journal_name_full 'Acta Chemica Scandinavica'
_journal_page_first 417
_journal_page_last 422
_journal_paper_doi 10.3891/acta.chem.scand.49-0417
_journal_volume 49
_journal_year 1995
_chemical_formula_sum 'Sb18 V15'
_chemical_formula_weight 2955.8
_chemical_name_common
;
V15Sb18
;
_space_group_IT_number 129
_space_group_name_Hall '-P 4a 2a'
_space_group_name_H-M_alt 'P 4/n m m :2'
_symmetry_cell_setting tetragonal
_symmetry_Int_Tables_number 129
_symmetry_space_group_name_Hall '-P 4a 2a'
_symmetry_space_group_name_H-M 'P 4/n m m :2'
_cell_angle_alpha 90.
_cell_angle_beta 90.
_cell_angle_gamma 90.
_cell_formula_units_Z 1
_cell_length_a 9.5866(5)
_cell_length_b 9.5866(5)
_cell_length_c 7.0474(5)
_cell_volume 647.68(7)
_diffrn_ambient_temperature 295
_diffrn_radiation_probe x-ray
_diffrn_radiation_type MoK\a
_diffrn_radiation_wavelength 0.71069
_exptl_absorpt_coefficient_mu 23.9
_exptl_crystal_density_diffrn 7.576
_refine_ls_number_reflns 835
_refine_ls_R_factor_gt 0.030
_refine_ls_wR_factor_gt 0.031
_cod_data_source_file Acta-Chem-Scand-1995-49-417-422.cif
_cod_data_source_block 1
_cod_original_cell_volume 647.7(1)
_cod_original_sg_symbol_H-M 'P 4/n m m'
_cod_database_code 1557819

loop_
_space_group_symop_id
_space_group_symop_operation_xyz
1 x,y,z
2 1/2-y,x,z
3 1/2-x,1/2-y,z
4 y,1/2-x,z
5 1/2+x,-y,-z
6 1/2+y,1/2+x,-z
7 -x,1/2+y,-z
8 -y,-x,-z
9 -x,-y,-z
10 1/2+y,-x,-z
11 1/2+x,1/2+y,-z
12 -y,1/2+x,-z
13 1/2-x,y,z
14 1/2-y,1/2-x,z
15 x,1/2-y,z
16 y,x,z

loop_
_atom_site_label
_atom_site_type_symbol
_atom_site_thermal_displace_type
_atom_site_fract_x
_atom_site_fract_y
_atom_site_fract_z
_atom_site_occupancy
_atom_site_U_iso_or_equiv
_atom_site_calc_flag
_atom_site_refinement_flags
_atom_site_disorder_assembly
_atom_site_disorder_group
Sb1 Sb Uiso 0.75000 0.25000 0.50000 1.000 0.052(3) . . . .
Sb2 Sb Uiso -0.08350(10) -0.08350(10) 0.35620(10) 1.000 0.030(2) . . . .
Sb3 Sb Uiso 0.75000 -0.01160(10) 0.81650(10) 1.000 0.021(2) . . . .
V2 V Uiso 0.25000 0.25000 0.4103(4) 1.000 0.009(4) . . . .
V3 V Uiso 0.50000 0.00000 0.00000 1.000 0.018(4) . . . .
V4 V Uiso 0.75000 0.39000(10) 0.1603(3) 1.000 0.022(3) . . . .
V1 V Uiso 0.25000 0.25000 0.9239(6) 0.46(3) 0.107(16) . . . .

loop_
_atom_type_symbol
_atom_type_description
_atom_type_scat_dispersion_real
_atom_type_scat_dispersion_imag
_atom_type_scat_source
Sb Sb -0.5866 1.5461 ' International Tables Vol C Tables 4.2.6.8 and 6.1.1.4'
V V 0.3005 0.5294 ' International Tables Vol C Tables 4.2.6.8 and 6.1.1.4'

loop_
_geom_angle_atom_site_label_1
_geom_angle_atom_site_label_2
_geom_angle_atom_site_label_3
_geom_angle
_geom_angle_site_symmetry_1
_geom_angle_site_symmetry_2
_geom_angle_site_symmetry_3
_geom_angle_publ_flag
V4 Sb1 V4 58.55(4) . . 3_655 yes
V4 Sb1 V4 139.54(3) . . 6_546 yes
V4 Sb1 V4 139.54(3) . . 8_666 yes
V4 Sb1 V4 139.54(3) 3_655 . 6_546 yes
V4 Sb1 V4 139.54(3) 3_655 . 8_666 yes
V4 Sb1 V4 58.55(4) 6_546 . 8_666 yes
V3 Sb3 V4 63.56(1) 1_556 . 3_656 yes
V3 Sb3 V3 123.12(3) 1_556 . 4_656 yes
V2 Sb3 V3 107.78(3) 5_556 . 1_556 yes
V3 Sb3 V4 63.56(1) 4_656 . 3_656 yes
V2 Sb3 V4 150.66(6) 5_556 . 3_656 yes
V2 Sb3 V3 107.78(3) 5_556 . 4_656 yes
Sb3 V2 Sb3 70.83(5) 5_456 . 6_546 yes
Sb3 V2 Sb3 110.07(10) 5_456 . 7_656 yes
Sb3 V2 Sb3 70.83(5) 5_456 . 8_566 yes
Sb3 V2 Sb3 70.83(5) 6_546 . 7_656 yes
Sb3 V2 Sb3 110.07(10) 6_546 . 8_566 yes
Sb3 V2 Sb3 70.83(5) 7_656 . 8_566 yes
Sb3 V3 Sb3 72.73(3) 1_554 . 2_544 yes
Sb2 V3 Sb3 99.50(2) 2_555 . 1_554 yes
Sb3 V3 Sb3 180.00 1_554 . 5_456 yes
Sb2 V3 Sb3 80.50(2) 5_555 . 1_554 yes
Sb3 V3 Sb3 107.27(3) 1_554 . 6_546 yes
Sb2 V3 Sb3 99.50(2) 2_555 . 2_544 yes
Sb3 V3 Sb3 107.27(3) 2_544 . 5_456 yes
Sb2 V3 Sb3 80.50(2) 5_555 . 2_544 yes
Sb3 V3 Sb3 180.00 2_544 . 6_546 yes
Sb2 V3 Sb3 80.50(2) 2_555 . 5_456 yes
Sb2 V3 Sb2 180.00 2_555 . 5_555 yes
Sb2 V3 Sb3 80.50(2) 2_555 . 6_546 yes
Sb2 V3 Sb3 99.50(2) 5_555 . 5_456 yes
Sb3 V3 Sb3 72.73(3) 5_456 . 6_546 yes
Sb2 V3 Sb3 99.50(2) 5_555 . 6_546 yes
Sb1 V4 Sb3 176.42(6) . . 3_654 yes

loop_
_geom_bond_atom_site_label_1
_geom_bond_atom_site_label_2
_geom_bond_distance
_geom_bond_site_symmetry_1
_geom_bond_site_symmetry_2
_geom_bond_publ_flag
Sb1 V4 2.7446(19) . . yes
Sb1 V4 2.7446(19) . 3_655 yes
Sb1 V4 2.7446(19) . 6_546 yes
Sb1 V4 2.7446(19) . 8_666 yes
Sb2 V3 2.7537(8) . 4_555 yes
Sb3 V3 2.7256(4) . 1_556 yes
Sb3 V4 2.689(2) . 3_656 yes
Sb3 V3 2.7256(4) . 4_656 yes
Sb3 V2 2.7889(19) . 5_556 yes
